data_7215374
loop_
_publ_author_name
'Liu, Ying-Ying'
'Jiang, Ying-Yin'
'Yang, Jin'
'Liu, Yun-Yu'
'Ma, Jian-Fang'

_publ_section_title
;
 Syntheses, structures and photoluminescence of zinc(ii) and silver(I)
 coordination polymers based on
 1,1&#x2032;-(1,4-butanediyl)bis(2-methylbenzimidazole) and different
 carboxylate ligands
;
_journal_issue 20
_journal_name_full CrystEngComm
_journal_page_first 6118
_journal_paper_doi 10.1039/c0ce00990c
_journal_volume 13
_journal_year 2011
_chemical_formula_sum 'C34 H32 N4 O6 Zn'
_chemical_formula_weight 658.01
_chemical_name_systematic
;
?
;
_space_group_IT_number 15
_symmetry_cell_setting monoclinic
_symmetry_space_group_name_Hall '-C 2yc'
_symmetry_space_group_name_H-M 'C 1 2/c 1'
_atom_sites_solution_hydrogens geom
_atom_sites_solution_primary direct
_atom_sites_solution_secondary difmap
_audit_creation_method SHELXL-97
_cell_angle_alpha 90.00
_cell_angle_beta 102.055(4)
_cell_angle_gamma 90.00
_cell_formula_units_Z 4
_cell_length_a 22.4668(10)
_cell_length_b 8.6151(3)
_cell_length_c 16.9974(6)
_cell_measurement_reflns_used 3718
_cell_measurement_temperature 293(2)
_cell_measurement_theta_max 29.23
_cell_measurement_theta_min 4.63
_cell_volume 3217.4(2)
_computing_cell_refinement CrysAlis
_computing_data_collection 'CrysAlis (Oxford Diffraction, 2006)'
_computing_data_reduction CrysAlis
_computing_structure_refinement 'SHELXL-97 (Sheldrick, 1997)'
_computing_structure_solution 'SHELXS-97 (Sheldrick, 1997)'
_diffrn_ambient_temperature 293(2)
_diffrn_detector_area_resol_mean 10.0
_diffrn_measured_fraction_theta_full 0.988
_diffrn_measured_fraction_theta_max 0.848
_diffrn_measurement_device_type 'Oxford Diffraction Gemini R Ultra'
_diffrn_measurement_method '\w scan'
_diffrn_radiation_monochromator graphite
_diffrn_radiation_source 'fine-focus sealed tube'
_diffrn_radiation_type MoK\a
_diffrn_radiation_wavelength 0.71073
_diffrn_reflns_av_R_equivalents 0.0446
_diffrn_reflns_av_sigmaI/netI 0.0988
_diffrn_reflns_limit_h_max 22
_diffrn_reflns_limit_h_min -30
_diffrn_reflns_limit_k_max 11
_diffrn_reflns_limit_k_min -11
_diffrn_reflns_limit_l_max 22
_diffrn_reflns_limit_l_min -19
_diffrn_reflns_number 7914
_diffrn_reflns_theta_full 26.50
_diffrn_reflns_theta_max 29.23
_diffrn_reflns_theta_min 4.63
_exptl_absorpt_coefficient_mu 0.814
_exptl_absorpt_correction_T_max 0.793
_exptl_absorpt_correction_T_min 0.752
_exptl_absorpt_correction_type multi-scan
_exptl_absorpt_process_details
;
CrysAlis (Oxford Diffraction, 2006)
;
_exptl_crystal_colour colorless
_exptl_crystal_density_diffrn 1.358
_exptl_crystal_density_method 'not measured'
_exptl_crystal_description block
_exptl_crystal_F_000 1368
_exptl_crystal_size_max 0.36
_exptl_crystal_size_mid 0.32
_exptl_crystal_size_min 0.28
_refine_diff_density_max 0.627
_refine_diff_density_min -0.474
_refine_diff_density_rms 0.086
_refine_ls_extinction_coef 0.0129(15)
_refine_ls_extinction_expression Fc^*^=kFc[1+0.001xFc^2^\l^3^/sin(2\q)]^-1/4^
_refine_ls_extinction_method SHELXL
_refine_ls_goodness_of_fit_ref 0.952
_refine_ls_hydrogen_treatment constr
_refine_ls_matrix_type full
_refine_ls_number_parameters 206
_refine_ls_number_reflns 3718
_refine_ls_number_restraints 0
_refine_ls_restrained_S_all 0.952
_refine_ls_R_factor_all 0.1081
_refine_ls_R_factor_gt 0.0633
_refine_ls_shift/su_max 0.000
_refine_ls_shift/su_mean 0.000
_refine_ls_structure_factor_coef Fsqd
_refine_ls_weighting_details 'calc w=1/[\s^2^(Fo^2^)+(0.1075P)^2^+0.0000P] where P=(Fo^2^+2Fc^2^)/3'
_refine_ls_weighting_scheme calc
_refine_ls_wR_factor_gt 0.1629
_refine_ls_wR_factor_ref 0.1798
_reflns_number_gt 2194
_reflns_number_total 3718
_reflns_threshold_expression >2sigma(I)
_cod_data_source_file c0ce00990c.txt
_cod_data_source_block 2
_cod_depositor_comments
;
The following automatic conversions were performed:

'_symmetry_cell_setting' value 'Monoclinic' changed to 'monoclinic'
according to
/usr/data/users/saulius/automatic-downloads/retrospective/RSC/lib/dictionaries/cif_core.dic
dictionary named 'cif_core.dic' version 2.4.2 from 2011-04-26.

Automatic conversion script
Id: cif_fix_values 2281 2013-09-26 08:29:07Z andrius 
;
_cod_original_sg_symbol_Hall -C2yc
_cod_original_sg_symbol_H-M C2/c
_cod_database_code 7215374

loop_
_symmetry_equiv_pos_as_xyz
'x, y, z'
'-x, y, -z+1/2'
'x+1/2, y+1/2, z'
'-x+1/2, y+1/2, -z+1/2'
'-x, -y, -z'
'x, -y, z-1/2'
'-x+1/2, -y+1/2, -z'
'x+1/2, -y+1/2, z-1/2'

loop_
_atom_site_label
_atom_site_type_symbol
_atom_site_fract_x
_atom_site_fract_y
_atom_site_fract_z
_atom_site_U_iso_or_equiv
_atom_site_adp_type
_atom_site_occupancy
_atom_site_symmetry_multiplicity
_atom_site_calc_flag
_atom_site_refinement_flags
C1 C 1.0665(3) -0.1306(9) 0.6697(5) 0.104(2) Uani 1 1 d .
H1A H 1.0836 -0.0418 0.7003 0.156 Uiso 1 1 calc R
H1B H 1.0921 -0.1600 0.6334 0.156 Uiso 1 1 calc R
H1C H 1.0637 -0.2152 0.7054 0.156 Uiso 1 1 calc R
C2 C 1.0053(3) -0.0919(6) 0.6234(3) 0.0713(14) Uani 1 1 d .
C3 C 0.9138(3) 0.0080(6) 0.5894(3) 0.0735(14) Uani 1 1 d .
C4 C 0.8611(3) 0.0876(8) 0.5854(4) 0.0960(19) Uani 1 1 d .
H4 H 0.8553 0.1541 0.6263 0.115 Uiso 1 1 calc R
C5 C 0.8168(4) 0.0642(11) 0.5176(5) 0.120(3) Uani 1 1 d .
H5 H 0.7814 0.1230 0.5110 0.144 Uiso 1 1 calc R
C6 C 0.8219(4) -0.0406(11) 0.4592(5) 0.128(3) Uani 1 1 d .
H6 H 0.7893 -0.0565 0.4163 0.153 Uiso 1 1 calc R
C7 C 0.8761(4) -0.1247(10) 0.4634(4) 0.109(2) Uani 1 1 d .
H7 H 0.8811 -0.1949 0.4237 0.130 Uiso 1 1 calc R
C8 C 0.9204(3) -0.0967(7) 0.5291(3) 0.0750(15) Uani 1 1 d .
C9 C 1.0048(3) -0.2776(7) 0.5073(4) 0.0863(18) Uani 1 1 d .
H9A H 1.0488 -0.2689 0.5202 0.104 Uiso 1 1 calc R
H9B H 0.9913 -0.2569 0.4502 0.104 Uiso 1 1 calc R
C10 C 0.9874(3) -0.4424(7) 0.5240(3) 0.0809(16) Uani 1 1 d .
H10A H 1.0019 -0.4648 0.5807 0.097 Uiso 1 1 calc R
H10B H 0.9434 -0.4512 0.5122 0.097 Uiso 1 1 calc R
C11 C 1.0914(3) 0.3861(7) 0.7473(4) 0.0726(14) Uani 1 1 d .
C12 C 1.1384(3) 0.5072(7) 0.7445(4) 0.0845(17) Uani 1 1 d .
C13 C 1.1638(4) 0.5179(10) 0.6774(5) 0.117(3) Uani 1 1 d .
H13 H 1.1525 0.4474 0.6355 0.140 Uiso 1 1 calc R
C14 C 1.2048(4) 0.6296(15) 0.6719(9) 0.157(4) Uani 1 1 d .
H14 H 1.2209 0.6379 0.6259 0.189 Uiso 1 1 calc R
C15 C 1.2229(4) 0.7328(14) 0.7360(10) 0.148(4) Uani 1 1 d .
H15 H 1.2516 0.8094 0.7332 0.178 Uiso 1 1 calc R
C16 C 1.1997(4) 0.7211(11) 0.7987(7) 0.129(3) Uani 1 1 d .
H16 H 1.2124 0.7906 0.8407 0.154 Uiso 1 1 calc R
C17 C 1.1574(3) 0.6121(9) 0.8068(5) 0.099(2) Uani 1 1 d .
N1 N 0.9690(2) 0.0103(5) 0.6481(3) 0.0742(12) Uani 1 1 d .
N2 N 0.9790(3) -0.1585(5) 0.5527(3) 0.0803(13) Uani 1 1 d .
O1 O 1.0771(2) 0.2909(5) 0.6954(3) 0.0992(13) Uani 1 1 d .
O2 O 1.0674(2) 0.3874(6) 0.8112(3) 0.1021(14) Uani 1 1 d .
O3 O 1.1359(4) 0.6097(9) 0.8731(4) 0.155(2) Uani 1 1 d .
H3 H 1.1111 0.5392 0.8705 0.186 Uiso 1 1 calc R
Zn1 Zn 1.0000 0.17872(6) 0.7500 0.0361(3) Uani 1 2 d S

loop_
_atom_site_aniso_label
_atom_site_aniso_U_11
_atom_site_aniso_U_22
_atom_site_aniso_U_33
_atom_site_aniso_U_23
_atom_site_aniso_U_13
_atom_site_aniso_U_12
C1 0.102(5) 0.104(5) 0.102(5) -0.003(4) 0.014(4) 0.037(4)
C2 0.088(4) 0.052(3) 0.074(3) -0.004(3) 0.019(3) 0.011(3)
C3 0.087(4) 0.060(3) 0.071(3) -0.004(3) 0.011(3) 0.005(3)
C4 0.078(4) 0.091(5) 0.112(5) -0.021(4) 0.004(4) 0.013(3)
C5 0.093(5) 0.123(6) 0.130(6) -0.027(6) -0.012(5) 0.026(5)
C6 0.117(6) 0.138(7) 0.113(6) -0.030(6) -0.009(5) 0.018(6)
C7 0.131(6) 0.102(5) 0.084(4) -0.023(4) 0.001(4) 0.011(5)
C8 0.094(4) 0.061(3) 0.065(3) -0.002(3) 0.007(3) 0.009(3)
C9 0.128(5) 0.062(4) 0.078(3) -0.004(3) 0.044(4) 0.009(3)
C10 0.111(4) 0.063(3) 0.075(3) -0.005(3) 0.034(3) 0.008(3)
C11 0.076(4) 0.056(3) 0.085(4) 0.006(3) 0.017(3) -0.003(3)
C12 0.080(4) 0.065(4) 0.105(4) 0.014(3) 0.013(3) 0.006(3)
C13 0.108(5) 0.116(6) 0.139(6) 0.023(5) 0.056(5) 0.004(5)
C14 0.101(7) 0.153(9) 0.227(13) 0.036(9) 0.058(8) -0.013(6)
C15 0.100(7) 0.121(8) 0.222(13) 0.013(9) 0.031(8) -0.031(6)
C16 0.104(6) 0.107(6) 0.163(9) 0.016(6) -0.001(6) -0.028(5)
C17 0.097(5) 0.083(4) 0.106(5) -0.008(4) -0.001(4) -0.006(4)
N1 0.089(3) 0.059(3) 0.071(3) -0.006(2) 0.008(2) 0.010(2)
N2 0.111(4) 0.053(3) 0.076(3) -0.003(2) 0.016(3) 0.010(3)
O1 0.116(4) 0.087(3) 0.099(3) -0.016(3) 0.033(3) -0.007(3)
O2 0.133(4) 0.093(3) 0.087(3) 0.004(2) 0.038(3) -0.018(3)
O3 0.196(7) 0.155(6) 0.111(4) -0.036(4) 0.027(4) -0.043(5)
Zn1 0.0534(4) 0.0248(3) 0.0297(3) 0.000 0.0076(2) 0.000

loop_
_atom_type_symbol
_atom_type_description
_atom_type_scat_dispersion_real
_atom_type_scat_dispersion_imag
_atom_type_scat_source
C C 0.0033 0.0016 'International Tables Vol C Tables 4.2.6.8 and 6.1.1.4'
H H 0.0000 0.0000 'International Tables Vol C Tables 4.2.6.8 and 6.1.1.4'
N N 0.0061 0.0033 'International Tables Vol C Tables 4.2.6.8 and 6.1.1.4'
O O 0.0106 0.0060 'International Tables Vol C Tables 4.2.6.8 and 6.1.1.4'
Zn Zn 0.2839 1.4301 'International Tables Vol C Tables 4.2.6.8 and 6.1.1.4'

loop_
_geom_angle_atom_site_label_1
_geom_angle_atom_site_label_2
_geom_angle_atom_site_label_3
_geom_angle
_geom_angle_site_symmetry_1
_geom_angle_site_symmetry_3
C2 C1 H1A 109.5 . .
C2 C1 H1B 109.5 . .
H1A C1 H1B 109.5 . .
C2 C1 H1C 109.5 . .
H1A C1 H1C 109.5 . .
H1B C1 H1C 109.5 . .
N1 C2 N2 112.3(5) . .
N1 C2 C1 123.3(5) . .
N2 C2 C1 124.4(5) . .
C4 C3 C8 121.0(6) . .
C4 C3 N1 130.8(5) . .
C8 C3 N1 108.2(5) . .
C3 C4 C5 116.1(7) . .
C3 C4 H4 122.0 . .
C5 C4 H4 122.0 . .
C6 C5 C4 123.5(7) . .
C6 C5 H5 118.2 . .
C4 C5 H5 118.2 . .
C5 C6 C7 120.5(7) . .
C5 C6 H6 119.7 . .
C7 C6 H6 119.7 . .
C8 C7 C6 115.4(7) . .
C8 C7 H7 122.3 . .
C6 C7 H7 122.3 . .
C7 C8 C3 123.2(6) . .
C7 C8 N2 130.9(6) . .
C3 C8 N2 105.9(5) . .
N2 C9 C10 114.2(5) . .
N2 C9 H9A 108.7 . .
C10 C9 H9A 108.7 . .
N2 C9 H9B 108.7 . .
C10 C9 H9B 108.7 . .
H9A C9 H9B 107.6 . .
C10 C10 C9 112.6(6) 5_746 .
C10 C10 H10A 109.1 5_746 .
C9 C10 H10A 109.1 . .
C10 C10 H10B 109.1 5_746 .
C9 C10 H10B 109.1 . .
H10A C10 H10B 107.8 . .
O1 C11 O2 121.5(5) . .
O1 C11 C12 122.6(6) . .
O2 C11 C12 115.9(6) . .
C13 C12 C17 118.2(7) . .
C13 C12 C11 119.3(7) . .
C17 C12 C11 122.4(6) . .
C14 C13 C12 120.7(10) . .
C14 C13 H13 119.6 . .
C12 C13 H13 119.6 . .
C13 C14 C15 119.4(11) . .
C13 C14 H14 120.3 . .
C15 C14 H14 120.3 . .
C16 C15 C14 119.6(10) . .
C16 C15 H15 120.2 . .
C14 C15 H15 120.2 . .
C15 C16 C17 123.4(10) . .
C15 C16 H16 118.3 . .
C17 C16 H16 118.3 . .
O3 C17 C16 119.0(8) . .
O3 C17 C12 122.3(7) . .
C16 C17 C12 118.7(8) . .
C2 N1 C3 105.9(4) . .
C2 N1 Zn1 123.9(4) . .
C3 N1 Zn1 129.2(3) . .
C2 N2 C8 107.7(4) . .
C2 N2 C9 127.9(6) . .
C8 N2 C9 124.3(5) . .
C11 O1 Zn1 95.6(4) . .
C11 O2 Zn1 88.1(3) . .
C17 O3 H3 109.5 . .
N1 Zn1 N1 99.9(2) . 2_756
N1 Zn1 O1 115.82(17) . 2_756
N1 Zn1 O1 95.53(17) 2_756 2_756
N1 Zn1 O1 95.53(17) . .
N1 Zn1 O1 115.82(17) 2_756 .
O1 Zn1 O1 131.2(2) 2_756 .
N1 Zn1 O2 94.69(16) . 2_756
N1 Zn1 O2 150.03(16) 2_756 2_756
O1 Zn1 O2 54.49(15) 2_756 2_756
O1 Zn1 O2 88.36(17) . 2_756
N1 Zn1 O2 150.03(17) . .
N1 Zn1 O2 94.69(16) 2_756 .
O1 Zn1 O2 88.36(17) 2_756 .
O1 Zn1 O2 54.49(16) . .
O2 Zn1 O2 85.1(3) 2_756 .

loop_
_geom_bond_atom_site_label_1
_geom_bond_atom_site_label_2
_geom_bond_distance
_geom_bond_site_symmetry_2
C1 C2 1.472(8) .
C1 H1A 0.9600 .
C1 H1B 0.9600 .
C1 H1C 0.9600 .
C2 N1 1.327(6) .
C2 N2 1.352(7) .
C3 C4 1.357(8) .
C3 C8 1.397(7) .
C3 N1 1.420(7) .
C4 C5 1.371(9) .
C4 H4 0.9300 .
C5 C6 1.364(11) .
C5 H5 0.9300 .
C6 C7 1.405(11) .
C6 H6 0.9300 .
C7 C8 1.353(9) .
C7 H7 0.9300 .
C8 N2 1.400(8) .
C9 N2 1.473(7) .
C9 C10 1.515(8) .
C9 H9A 0.9700 .
C9 H9B 0.9700 .
C10 C10 1.472(10) 5_746
C10 H10A 0.9700 .
C10 H10B 0.9700 .
C11 O1 1.198(7) .
C11 O2 1.310(7) .
C11 C12 1.493(8) .
C12 C13 1.380(9) .
C12 C17 1.389(10) .
C13 C14 1.349(12) .
C13 H13 0.9300 .
C14 C15 1.399(17) .
C14 H14 0.9300 .
C15 C16 1.285(13) .
C15 H15 0.9300 .
C16 C17 1.364(12) .
C16 H16 0.9300 .
C17 O3 1.315(9) .
N1 Zn1 2.256(4) .
O1 Zn1 2.338(5) .
O2 Zn1 2.440(5) .
O3 H3 0.8200 .
Zn1 N1 2.256(4) 2_756
Zn1 O1 2.338(5) 2_756
Zn1 O2 2.440(5) 2_756

loop_
_geom_hbond_atom_site_label_D
_geom_hbond_atom_site_label_H
_geom_hbond_atom_site_label_A
_geom_hbond_distance_DH
_geom_hbond_distance_HA
_geom_hbond_distance_DA
_geom_hbond_angle_DHA
O3 H3 O2 0.82 1.81 2.543(8) 148

loop_
_geom_torsion_atom_site_label_1
_geom_torsion_atom_site_label_2
_geom_torsion_atom_site_label_3
_geom_torsion_atom_site_label_4
_geom_torsion
_geom_torsion_site_symmetry_4
C8 C3 C4 C5 -3.0(10) .
N1 C3 C4 C5 176.7(7) .
C3 C4 C5 C6 4.9(13) .
C4 C5 C6 C7 -4.4(15) .
C5 C6 C7 C8 1.7(13) .
C6 C7 C8 C3 0.1(11) .
C6 C7 C8 N2 179.9(7) .
C4 C3 C8 C7 0.6(10) .
N1 C3 C8 C7 -179.1(6) .
C4 C3 C8 N2 -179.2(6) .
N1 C3 C8 N2 1.1(6) .
N2 C9 C10 C10 178.5(7) 5_746
O1 C11 C12 C13 4.5(9) .
O2 C11 C12 C13 -177.0(6) .
O1 C11 C12 C17 -176.4(6) .
O2 C11 C12 C17 2.1(9) .
C17 C12 C13 C14 -1.5(11) .
C11 C12 C13 C14 177.7(7) .
C12 C13 C14 C15 1.7(15) .
C13 C14 C15 C16 -0.9(18) .
C14 C15 C16 C17 -0.2(18) .
C15 C16 C17 O3 -179.6(10) .
C15 C16 C17 C12 0.4(15) .
C13 C12 C17 O3 -179.6(7) .
C11 C12 C17 O3 1.3(11) .
C13 C12 C17 C16 0.4(11) .
C11 C12 C17 C16 -178.7(7) .
N2 C2 N1 C3 1.3(6) .
C1 C2 N1 C3 -176.9(6) .
N2 C2 N1 Zn1 -168.4(3) .
C1 C2 N1 Zn1 13.4(8) .
C4 C3 N1 C2 178.9(6) .
C8 C3 N1 C2 -1.5(6) .
C4 C3 N1 Zn1 -12.2(9) .
C8 C3 N1 Zn1 167.5(4) .
N1 C2 N2 C8 -0.7(6) .
C1 C2 N2 C8 177.5(6) .
N1 C2 N2 C9 -179.2(5) .
C1 C2 N2 C9 -1.0(9) .
C7 C8 N2 C2 179.9(7) .
C3 C8 N2 C2 -0.3(6) .
C7 C8 N2 C9 -1.5(10) .
C3 C8 N2 C9 178.3(5) .
C10 C9 N2 C2 94.9(8) .
C10 C9 N2 C8 -83.5(7) .
O2 C11 O1 Zn1 5.6(6) .
C12 C11 O1 Zn1 -175.9(5) .
O1 C11 O2 Zn1 -5.4(6) .
C12 C11 O2 Zn1 176.1(4) .
C2 N1 Zn1 N1 -61.4(4) 2_756
C3 N1 Zn1 N1 131.5(5) 2_756
C2 N1 Zn1 O1 -162.5(4) 2_756
C3 N1 Zn1 O1 30.3(5) 2_756
C2 N1 Zn1 O1 56.1(4) .
C3 N1 Zn1 O1 -111.1(5) .
C2 N1 Zn1 O2 144.9(4) 2_756
C3 N1 Zn1 O2 -22.3(5) 2_756
C2 N1 Zn1 O2 56.6(6) .
C3 N1 Zn1 O2 -110.5(5) .
C11 O1 Zn1 N1 176.5(4) .
C11 O1 Zn1 N1 -79.7(4) 2_756
C11 O1 Zn1 O1 44.7(4) 2_756
C11 O1 Zn1 O2 81.9(4) 2_756
C11 O1 Zn1 O2 -3.2(4) .
C11 O2 Zn1 N1 2.2(5) .
C11 O2 Zn1 N1 121.5(4) 2_756
C11 O2 Zn1 O1 -143.1(4) 2_756
C11 O2 Zn1 O1 2.9(3) .
C11 O2 Zn1 O2 -88.6(3) 2_756
